data_4132686
loop_
_publ_author_name
'You, Di'
'Yang, Haifeng'
'Sen, Srobona'
'Gabba\"i, Fran\,cois P'

_publ_section_title
;
 Modulating the \s-Accepting Properties of an Antimony Z-type Ligand via
 Anion Abstraction: Remote-Controlled Reactivity of the Coordinated
 Platinum Atom.
;
_journal_issue 30
_journal_name_full 'Journal of the American Chemical Society'
_journal_page_first 9644
_journal_page_last 9651
_journal_paper_doi 10.1021/jacs.8b05520
_journal_volume 140
_journal_year 2018
_chemical_formula_sum 'C79.01 H62 F9.03 N2 O11.03 P4 Pt2 S3.01 Sb2'
_chemical_formula_weight 2241.53
_space_group_crystal_system triclinic
_space_group_IT_number 2
_space_group_name_Hall '-P 1'
_space_group_name_H-M_alt 'P -1'
_atom_sites_solution_hydrogens mixed
_audit_creation_method SHELXL-2014/7
_cell_angle_alpha 77.264(4)
_cell_angle_beta 67.504(4)
_cell_angle_gamma 82.244(4)
_cell_formula_units_Z 1
_cell_length_a 12.914(5)
_cell_length_b 13.432(5)
_cell_length_c 13.461(5)
_cell_measurement_reflns_used 9903
_cell_measurement_temperature 273(2)
_cell_measurement_theta_max 53.255
_cell_measurement_theta_min 4.493
_cell_volume 2100.9(14)
_computing_structure_refinement 'SHELXL-2014/7 (Sheldrick, 2014)'
_diffrn_ambient_temperature 273(2)
_diffrn_measured_fraction_theta_full 0.996
_diffrn_measured_fraction_theta_max 0.994
_diffrn_measurement_device_type 'Bruker APEX-II CCD'
_diffrn_radiation_type MoK\a
_diffrn_radiation_wavelength 0.71073
_diffrn_reflns_av_R_equivalents 0.0321
_diffrn_reflns_av_unetI/netI 0.0410
_diffrn_reflns_Laue_measured_fraction_full 0.996
_diffrn_reflns_Laue_measured_fraction_max 0.994
_diffrn_reflns_limit_h_max 15
_diffrn_reflns_limit_h_min -15
_diffrn_reflns_limit_k_max 16
_diffrn_reflns_limit_k_min -16
_diffrn_reflns_limit_l_max 16
_diffrn_reflns_limit_l_min -16
_diffrn_reflns_number 21684
_diffrn_reflns_point_group_measured_fraction_full 0.996
_diffrn_reflns_point_group_measured_fraction_max 0.994
_diffrn_reflns_theta_full 25.242
_diffrn_reflns_theta_max 26.022
_diffrn_reflns_theta_min 2.060
_exptl_absorpt_coefficient_mu 4.184
_exptl_crystal_colour colorless
_exptl_crystal_density_diffrn 1.772
_exptl_crystal_description block
_exptl_crystal_F_000 1086
_exptl_crystal_size_max 0.25
_exptl_crystal_size_mid 0.16
_exptl_crystal_size_min 0.15
_refine_diff_density_max 1.709
_refine_diff_density_min -0.815
_refine_diff_density_rms 0.136
_refine_ls_extinction_method none
_refine_ls_goodness_of_fit_ref 1.098
_refine_ls_hydrogen_treatment mixed
_refine_ls_matrix_type full
_refine_ls_number_parameters 560
_refine_ls_number_reflns 8231
_refine_ls_number_restraints 7
_refine_ls_restrained_S_all 1.098
_refine_ls_R_factor_all 0.0414
_refine_ls_R_factor_gt 0.0354
_refine_ls_shift/su_max 0.014
_refine_ls_shift/su_mean 0.001
_refine_ls_structure_factor_coef Fsqd
_refine_ls_weighting_details 'w=1/[\s^2^(Fo^2^)+(0.0295P)^2^+7.8751P] where P=(Fo^2^+2Fc^2^)/3'
_refine_ls_weighting_scheme calc
_refine_ls_wR_factor_gt 0.0797
_refine_ls_wR_factor_ref 0.0822
_reflns_Friedel_coverage 0.000
_reflns_number_gt 7393
_reflns_number_total 8231
_reflns_threshold_expression 'I > 2\s(I)'
_cod_data_source_file ja8b05520_si_002.cif
_cod_data_source_block 4
_cod_database_code 4132686
_shelx_shelxl_version_number 2014/7
_shelx_space_group_comment
;
The symmetry employed for this shelxl refinement is uniquely defined
by the following loop, which should always be used as a source of
symmetry information in preference to the above space-group names.
They are only intended as comments.
;

loop_
_space_group_symop_operation_xyz
'x, y, z'
'-x, -y, -z'

loop_
_atom_site_label
_atom_site_type_symbol
_atom_site_fract_x
_atom_site_fract_y
_atom_site_fract_z
_atom_site_U_iso_or_equiv
_atom_site_adp_type
_atom_site_occupancy
_atom_site_site_symmetry_order
_atom_site_calc_flag
_atom_site_refinement_flags_posn
_atom_site_refinement_flags_adp
_atom_site_refinement_flags_occupancy
_atom_site_disorder_assembly
_atom_site_disorder_group
Pt1 Pt 0.36134(2) 0.72794(2) 0.16293(2) 0.01594(7) Uani 1 1 d . . . . .
H1 H 0.319(10) 0.504(9) 0.151(10) 0.03(3) Uiso 0.5 1 d . . P A 5
Sb1 Sb 0.49570(3) 0.61269(3) 0.03849(3) 0.01597(9) Uani 1 1 d . U . . .
P1 P 0.32592(12) 0.81208(10) 0.00992(11) 0.0178(3) Uani 1 1 d . . . . .
P2 P 0.43540(12) 0.64075(11) 0.28918(11) 0.0179(3) Uani 1 1 d . . . . .
F203 F 0.0825(9) 0.2619(9) 0.3012(11) 0.106(4) Uani 0.590(5) 1 d . . P B 3
F202 F 0.0318(10) 0.3304(9) 0.4363(8) 0.106(4) Uani 0.590(5) 1 d . . P B 3
F201 F -0.0770(8) 0.3150(8) 0.3591(7) 0.085(3) Uani 0.590(5) 1 d . . P B 3
S201 S 0.0621(2) 0.4570(3) 0.2492(2) 0.0415(9) Uani 0.590(5) 1 d . . P B 3
O203 O -0.0136(7) 0.5310(8) 0.3094(7) 0.058(3) Uani 0.590(5) 1 d . . P B 3
O202 O 0.0439(8) 0.4438(8) 0.1582(9) 0.068(3) Uani 0.590(5) 1 d . . P B 3
O201 O 0.1779(7) 0.4650(7) 0.2348(7) 0.049(2) Uani 0.590(5) 1 d . . P B 3
O1 O 0.4011(4) 0.5011(3) 0.0667(4) 0.0382(12) Uani 1 1 d . U . . .
N101 N 0.2591(4) 0.8259(4) 0.2649(4) 0.0314(12) Uani 1 1 d . . . . .
C1 C 0.5298(5) 0.7190(4) -0.1123(4) 0.0183(11) Uani 1 1 d . . . . .
C2 C 0.4525(5) 0.8037(4) -0.1114(4) 0.0187(11) Uani 1 1 d . . . . .
C3 C 0.4754(5) 0.8807(4) -0.2049(5) 0.0255(13) Uani 1 1 d . . . . .
H3 H 0.4247 0.9367 -0.2062 0.031 Uiso 1 1 calc R U . . .
C4 C 0.5725(5) 0.8741(5) -0.2950(5) 0.0305(14) Uani 1 1 d . . . . .
H4 H 0.5880 0.9261 -0.3562 0.037 Uiso 1 1 calc R U . . .
C5 C 0.6466(5) 0.7899(5) -0.2941(5) 0.0284(13) Uani 1 1 d . . . . .
H5 H 0.7117 0.7857 -0.3552 0.034 Uiso 1 1 calc R U . . .
C6 C 0.6260(5) 0.7124(4) -0.2048(4) 0.0231(12) Uani 1 1 d . . . . .
H6 H 0.6762 0.6556 -0.2060 0.028 Uiso 1 1 calc R U . . .
C7 C 0.2918(5) 0.9485(4) 0.0085(5) 0.0230(12) Uani 1 1 d . . . . .
C8 C 0.2100(6) 1.0013(5) -0.0260(7) 0.0468(19) Uani 1 1 d . . . . .
H8 H 0.1679 0.9673 -0.0494 0.056 Uiso 1 1 calc R U . . .
C9 C 0.1893(8) 1.1057(5) -0.0263(8) 0.061(2) Uani 1 1 d . . . . .
H9 H 0.1360 1.1418 -0.0533 0.073 Uiso 1 1 calc R U . . .
C10 C 0.2472(6) 1.1557(5) 0.0128(6) 0.0411(17) Uani 1 1 d . . . . .
H10 H 0.2309 1.2248 0.0156 0.049 Uiso 1 1 calc R U . . .
C11 C 0.3282(6) 1.1037(5) 0.0472(8) 0.055(2) Uani 1 1 d . . . . .
H11 H 0.3698 1.1382 0.0706 0.066 Uiso 1 1 calc R U . . .
C12 C 0.3502(6) 0.9991(5) 0.0482(6) 0.0413(17) Uani 1 1 d . . . . .
H12 H 0.4036 0.9635 0.0753 0.050 Uiso 1 1 calc R U . . .
C13 C 0.2138(5) 0.7635(4) -0.0119(5) 0.0213(12) Uani 1 1 d . . . . .
C14 C 0.1303(6) 0.7125(6) 0.0768(5) 0.0425(17) Uani 1 1 d . . . . .
H14 H 0.1351 0.6996 0.1457 0.051 Uiso 1 1 calc R U . . .
C15 C 0.0385(6) 0.6802(7) 0.0637(6) 0.053(2) Uani 1 1 d . . . . .
H15 H -0.0175 0.6462 0.1237 0.063 Uiso 1 1 calc R U . . .
C16 C 0.0316(6) 0.6985(5) -0.0361(6) 0.0396(17) Uani 1 1 d . . . . .
H16 H -0.0295 0.6770 -0.0446 0.047 Uiso 1 1 calc R U . . .
C17 C 0.1134(7) 0.7482(6) -0.1247(7) 0.050(2) Uani 1 1 d . . . . .
H17 H 0.1083 0.7595 -0.1934 0.060 Uiso 1 1 calc R U . . .
C18 C 0.2041(6) 0.7820(5) -0.1131(6) 0.0423(17) Uani 1 1 d . . . . .
H18 H 0.2586 0.8173 -0.1737 0.051 Uiso 1 1 calc R U . . .
C19 C 0.6174(5) 0.5780(4) 0.1146(5) 0.0201(11) Uani 1 1 d . . . . .
C20 C 0.5791(5) 0.5951(4) 0.2218(5) 0.0228(12) Uani 1 1 d . . . . .
C21 C 0.6542(5) 0.5739(5) 0.2790(5) 0.0301(14) Uani 1 1 d . . . . .
H21 H 0.6303 0.5845 0.3505 0.036 Uiso 1 1 calc R U . . .
C22 C 0.7622(5) 0.5377(5) 0.2282(5) 0.0335(15) Uani 1 1 d . . . . .
H22 H 0.8113 0.5241 0.2658 0.040 Uiso 1 1 calc R U . . .
C23 C 0.7991(5) 0.5212(5) 0.1215(5) 0.0281(13) Uani 1 1 d . . . . .
H23 H 0.8725 0.4967 0.0882 0.034 Uiso 1 1 calc R U . . .
C24 C 0.7266(5) 0.5411(4) 0.0641(5) 0.0235(12) Uani 1 1 d . . . . .
H24 H 0.7512 0.5298 -0.0073 0.028 Uiso 1 1 calc R U . . .
C25 C 0.4416(5) 0.7215(4) 0.3783(4) 0.0208(12) Uani 1 1 d . . . . .
C26 C 0.5175(5) 0.7979(4) 0.3351(5) 0.0275(13) Uani 1 1 d . . . . .
H26 H 0.5685 0.8030 0.2634 0.033 Uiso 1 1 calc R U . . .
C27 C 0.5177(6) 0.8668(5) 0.3983(6) 0.0343(15) Uani 1 1 d . . . . .
H27 H 0.5696 0.9171 0.3698 0.041 Uiso 1 1 calc R U . . .
C28 C 0.4404(6) 0.8599(5) 0.5035(6) 0.0428(18) Uani 1 1 d . . . . .
H28 H 0.4397 0.9065 0.5457 0.051 Uiso 1 1 calc R U . . .
C29 C 0.3650(6) 0.7856(6) 0.5466(6) 0.0424(17) Uani 1 1 d . . . . .
H29 H 0.3133 0.7822 0.6178 0.051 Uiso 1 1 calc R U . . .
C30 C 0.3643(5) 0.7148(5) 0.4857(5) 0.0321(14) Uani 1 1 d . . . . .
H30 H 0.3132 0.6638 0.5158 0.038 Uiso 1 1 calc R U . . .
C31 C 0.3576(5) 0.5312(4) 0.3751(4) 0.0239(12) Uani 1 1 d . . . . .
C32 C 0.4085(6) 0.4388(5) 0.4070(5) 0.0365(16) Uani 1 1 d . . . . .
H32 H 0.4863 0.4307 0.3842 0.044 Uiso 1 1 calc R U . . .
C33 C 0.3425(8) 0.3583(5) 0.4734(6) 0.046(2) Uani 1 1 d . . . . .
H33 H 0.3766 0.2964 0.4952 0.055 Uiso 1 1 calc R U . . .
C34 C 0.2290(8) 0.3691(6) 0.5068(6) 0.055(2) Uani 1 1 d . . . . .
H34 H 0.1854 0.3148 0.5511 0.066 Uiso 1 1 calc R U . . .
C35 C 0.1798(8) 0.4594(7) 0.4751(9) 0.078(3) Uani 1 1 d . . . . .
H35 H 0.1019 0.4672 0.4989 0.094 Uiso 1 1 calc R U . . .
C36 C 0.2433(6) 0.5406(6) 0.4078(7) 0.056(2) Uani 1 1 d . . . . .
H36 H 0.2081 0.6015 0.3850 0.068 Uiso 1 1 calc R U . . .
C101 C 0.2107(6) 0.8873(6) 0.3165(7) 0.051(2) Uani 1 1 d . . . . .
C201 C 0.0214(8) 0.3352(9) 0.3280(11) 0.040(3) Uani 0.590(5) 1 d . . P B 3
C102 C 0.134(3) 0.939(3) 0.407(3) 0.058(9) Uani 0.51(5) 1 d . . P C 1
H10A H 0.0737 0.9750 0.3869 0.086 Uiso 0.51(5) 1 calc R U P C 1
H10B H 0.1749 0.9857 0.4201 0.086 Uiso 0.51(5) 1 calc R U P C 1
H10C H 0.1046 0.8883 0.4718 0.086 Uiso 0.51(5) 1 calc R U P C 1
C103 C 0.1650(17) 0.987(2) 0.353(3) 0.041(7) Uani 0.49(5) 1 d . . P C 2
H10D H 0.2114 1.0410 0.3039 0.062 Uiso 0.49(5) 1 calc R U P C 2
H10E H 0.1647 0.9834 0.4256 0.062 Uiso 0.49(5) 1 calc R U P C 2
H10F H 0.0898 1.0015 0.3543 0.062 Uiso 0.49(5) 1 calc R U P C 2
F204 F -0.0362(5) 0.9366(4) 0.1696(4) 0.0714(17) Uani 0.914(5) 1 d . . P D 4
S202 S -0.17935(16) 0.97238(14) 0.35778(14) 0.0352(5) Uani 0.914(5) 1 d . . P D 4
F206 F -0.1504(4) 0.8172(4) 0.2632(4) 0.0567(14) Uani 0.914(5) 1 d . . P D 4
O205 O -0.2576(4) 1.0165(4) 0.3066(4) 0.0408(13) Uani 0.914(5) 1 d . . P D 4
O204 O -0.1026(5) 1.0439(4) 0.3532(5) 0.0537(16) Uani 0.914(5) 1 d . . P D 4
F205 F -0.0153(4) 0.8349(4) 0.3116(5) 0.0692(16) Uani 0.914(5) 1 d . . P D 4
C202 C -0.0927(7) 0.8858(6) 0.2722(7) 0.0445(19) Uani 0.914(5) 1 d . . P D 4
O206 O -0.2277(5) 0.9078(4) 0.4615(4) 0.0574(17) Uani 0.914(5) 1 d . . P D 4

loop_
_atom_site_aniso_label
_atom_site_aniso_U_11
_atom_site_aniso_U_22
_atom_site_aniso_U_33
_atom_site_aniso_U_23
_atom_site_aniso_U_13
_atom_site_aniso_U_12
Pt1 0.02030(11) 0.01424(11) 0.01548(11) -0.00648(8) -0.00823(8) 0.00304(8)
Sb1 0.02034(19) 0.01437(18) 0.01485(17) -0.00575(14) -0.00740(15) 0.00162(14)
P1 0.0243(7) 0.0138(7) 0.0173(7) -0.0041(5) -0.0099(6) 0.0020(5)
P2 0.0206(7) 0.0192(7) 0.0162(7) -0.0057(5) -0.0088(6) 0.0024(6)
F203 0.088(8) 0.091(8) 0.153(11) -0.009(8) -0.060(8) -0.026(6)
F202 0.125(9) 0.127(9) 0.081(7) 0.044(6) -0.070(7) -0.066(7)
F201 0.080(7) 0.121(8) 0.060(6) -0.029(5) -0.016(5) -0.039(6)
S201 0.0295(16) 0.059(2) 0.0333(16) -0.0118(14) -0.0110(13) 0.0094(13)
O203 0.042(5) 0.078(7) 0.049(5) -0.027(5) -0.010(4) 0.015(5)
O202 0.048(6) 0.089(8) 0.082(7) -0.061(6) -0.013(5) -0.008(5)
O201 0.039(5) 0.050(5) 0.052(5) -0.006(4) -0.014(4) 0.003(4)
O1 0.072(3) 0.0083(19) 0.056(3) -0.0073(19) -0.047(3) -0.002(2)
N101 0.033(3) 0.039(3) 0.028(3) -0.017(2) -0.018(2) 0.015(2)
C1 0.029(3) 0.012(2) 0.017(3) -0.002(2) -0.011(2) -0.005(2)
C2 0.024(3) 0.018(3) 0.016(3) -0.003(2) -0.008(2) -0.004(2)
C3 0.033(3) 0.018(3) 0.024(3) -0.002(2) -0.009(3) -0.002(2)
C4 0.038(4) 0.030(3) 0.022(3) 0.003(3) -0.011(3) -0.009(3)
C5 0.034(3) 0.031(3) 0.019(3) -0.012(3) -0.003(3) -0.007(3)
C6 0.027(3) 0.022(3) 0.021(3) -0.011(2) -0.006(2) -0.001(2)
C7 0.031(3) 0.016(3) 0.023(3) -0.005(2) -0.012(3) 0.001(2)
C8 0.060(5) 0.024(3) 0.079(6) -0.023(4) -0.047(4) 0.012(3)
C9 0.077(6) 0.027(4) 0.102(7) -0.018(4) -0.064(6) 0.020(4)
C10 0.048(4) 0.017(3) 0.068(5) -0.016(3) -0.030(4) 0.007(3)
C11 0.041(4) 0.030(4) 0.108(7) -0.035(4) -0.031(5) -0.001(3)
C12 0.043(4) 0.025(3) 0.069(5) -0.012(3) -0.035(4) 0.004(3)
C13 0.027(3) 0.015(3) 0.027(3) -0.006(2) -0.016(3) 0.005(2)
C14 0.037(4) 0.064(5) 0.026(3) -0.008(3) -0.007(3) -0.017(3)
C15 0.028(4) 0.087(6) 0.044(4) -0.030(4) 0.001(3) -0.019(4)
C16 0.031(4) 0.035(4) 0.068(5) -0.025(4) -0.028(4) 0.006(3)
C17 0.068(5) 0.050(5) 0.053(5) -0.007(4) -0.044(4) -0.013(4)
C18 0.058(5) 0.044(4) 0.032(4) 0.001(3) -0.023(3) -0.020(4)
C19 0.022(3) 0.016(3) 0.026(3) -0.009(2) -0.012(2) 0.002(2)
C20 0.019(3) 0.024(3) 0.026(3) -0.007(2) -0.009(2) 0.004(2)
C21 0.026(3) 0.044(4) 0.028(3) -0.017(3) -0.017(3) 0.010(3)
C22 0.028(3) 0.044(4) 0.042(4) -0.021(3) -0.024(3) 0.009(3)
C23 0.015(3) 0.030(3) 0.042(4) -0.016(3) -0.011(3) 0.004(2)
C24 0.026(3) 0.020(3) 0.028(3) -0.012(2) -0.009(3) -0.002(2)
C25 0.027(3) 0.020(3) 0.019(3) -0.007(2) -0.013(2) 0.007(2)
C26 0.030(3) 0.028(3) 0.028(3) -0.009(3) -0.014(3) 0.005(3)
C27 0.044(4) 0.024(3) 0.049(4) -0.012(3) -0.032(3) 0.004(3)
C28 0.056(5) 0.040(4) 0.049(4) -0.030(4) -0.030(4) 0.011(3)
C29 0.047(4) 0.052(4) 0.031(4) -0.027(3) -0.009(3) 0.006(3)
C30 0.030(3) 0.041(4) 0.026(3) -0.016(3) -0.007(3) 0.001(3)
C31 0.032(3) 0.020(3) 0.020(3) -0.004(2) -0.010(3) -0.003(2)
C32 0.061(5) 0.025(3) 0.034(4) -0.003(3) -0.032(3) 0.003(3)
C33 0.094(6) 0.021(3) 0.038(4) 0.001(3) -0.043(4) -0.006(4)
C34 0.074(6) 0.037(4) 0.046(5) 0.015(4) -0.018(4) -0.026(4)
C35 0.045(5) 0.064(6) 0.103(8) 0.027(6) -0.017(5) -0.024(4)
C36 0.036(4) 0.036(4) 0.078(6) 0.016(4) -0.012(4) -0.008(3)
C101 0.041(4) 0.068(5) 0.068(5) -0.054(5) -0.034(4) 0.031(4)
C201 0.010(5) 0.036(7) 0.079(9) -0.027(6) -0.013(5) 0.004(5)
C102 0.061(15) 0.068(19) 0.051(15) -0.047(14) -0.019(13) 0.030(14)
C103 0.032(9) 0.049(13) 0.045(15) -0.038(12) -0.005(9) 0.008(8)
F204 0.067(4) 0.082(4) 0.038(3) -0.011(3) 0.015(2) -0.014(3)
S202 0.0400(11) 0.0381(11) 0.0233(9) 0.0016(7) -0.0077(8) -0.0114(8)
F206 0.069(3) 0.044(3) 0.055(3) -0.013(2) -0.019(3) -0.004(2)
O205 0.039(3) 0.038(3) 0.042(3) -0.005(2) -0.013(2) 0.001(2)
O204 0.053(4) 0.048(4) 0.069(4) -0.021(3) -0.027(3) -0.001(3)
F205 0.060(3) 0.065(4) 0.092(4) -0.029(3) -0.039(3) 0.025(3)
C202 0.044(5) 0.043(5) 0.042(5) -0.005(4) -0.013(4) 0.001(4)
O206 0.081(5) 0.048(4) 0.026(3) 0.004(2) -0.007(3) -0.003(3)

loop_
_atom_type_symbol
_atom_type_description
_atom_type_scat_dispersion_real
_atom_type_scat_dispersion_imag
_atom_type_scat_source
C C 0.0033 0.0016 'International Tables Vol C Tables 4.2.6.8 and 6.1.1.4'
H H 0.0000 0.0000 'International Tables Vol C Tables 4.2.6.8 and 6.1.1.4'
F F 0.0171 0.0103 'International Tables Vol C Tables 4.2.6.8 and 6.1.1.4'
N N 0.0061 0.0033 'International Tables Vol C Tables 4.2.6.8 and 6.1.1.4'
O O 0.0106 0.0060 'International Tables Vol C Tables 4.2.6.8 and 6.1.1.4'
P P 0.1023 0.0942 'International Tables Vol C Tables 4.2.6.8 and 6.1.1.4'
Pt Pt -1.7033 8.3905 'International Tables Vol C Tables 4.2.6.8 and 6.1.1.4'
S S 0.1246 0.1234 'International Tables Vol C Tables 4.2.6.8 and 6.1.1.4'
Sb Sb -0.5866 1.5461 'International Tables Vol C Tables 4.2.6.8 and 6.1.1.4'

loop_
_geom_angle_atom_site_label_1
_geom_angle_atom_site_label_2
_geom_angle_atom_site_label_3
_geom_angle
_geom_angle_site_symmetry_1
_geom_angle_site_symmetry_3
N101 Pt1 P2 93.75(14) . .
N101 Pt1 P1 95.71(14) . .
P2 Pt1 P1 167.64(5) . .
N101 Pt1 Sb1 176.75(15) . .
P2 Pt1 Sb1 84.86(4) . .
P1 Pt1 Sb1 85.28(4) . .
O1 Sb1 C1 118.36(19) . .
O1 Sb1 C19 114.23(19) . .
C1 Sb1 C19 120.2(2) . .
O1 Sb1 O1 72.7(2) . 2_665
C1 Sb1 O1 85.13(18) . 2_665
C19 Sb1 O1 85.00(18) . 2_665
O1 Sb1 Pt1 100.88(15) . .
C1 Sb1 Pt1 97.78(14) . .
C19 Sb1 Pt1 98.40(14) . .
O1 Sb1 Pt1 173.54(12) 2_665 .
C13 P1 C7 106.3(3) . .
C13 P1 C2 107.1(2) . .
C7 P1 C2 105.3(3) . .
C13 P1 Pt1 115.11(19) . .
C7 P1 Pt1 113.11(18) . .
C2 P1 Pt1 109.24(18) . .
C31 P2 C25 107.6(3) . .
C31 P2 C20 107.5(3) . .
C25 P2 C20 105.7(3) . .
C31 P2 Pt1 112.97(19) . .
C25 P2 Pt1 112.07(18) . .
C20 P2 Pt1 110.56(19) . .
O202 S201 O203 115.5(6) . .
O202 S201 O201 116.0(6) . .
O203 S201 O201 112.9(6) . .
O202 S201 C201 96.4(7) . .
O203 S201 C201 106.6(6) . .
O201 S201 C201 107.4(5) . .
Sb1 O1 Sb1 107.3(2) . 2_665
Sb1 O1 H1 110(6) . .
Sb1 O1 H1 139(6) 2_665 .
C101 N101 Pt1 173.0(6) . .
C6 C1 C2 120.2(5) . .
C6 C1 Sb1 123.8(4) . .
C2 C1 Sb1 115.8(4) . .
C3 C2 C1 118.5(5) . .
C3 C2 P1 121.3(4) . .
C1 C2 P1 120.2(4) . .
C4 C3 C2 120.5(5) . .
C4 C3 H3 119.7 . .
C2 C3 H3 119.7 . .
C3 C4 C5 119.8(6) . .
C3 C4 H4 120.1 . .
C5 C4 H4 120.1 . .
C6 C5 C4 121.2(6) . .
C6 C5 H5 119.4 . .
C4 C5 H5 119.4 . .
C5 C6 C1 119.7(5) . .
C5 C6 H6 120.1 . .
C1 C6 H6 120.1 . .
C8 C7 C12 119.2(5) . .
C8 C7 P1 123.3(5) . .
C12 C7 P1 117.5(4) . .
C7 C8 C9 120.3(6) . .
C7 C8 H8 119.8 . .
C9 C8 H8 119.8 . .
C10 C9 C8 120.3(7) . .
C10 C9 H9 119.8 . .
C8 C9 H9 119.8 . .
C11 C10 C9 119.5(6) . .
C11 C10 H10 120.2 . .
C9 C10 H10 120.2 . .
C10 C11 C12 121.0(6) . .
C10 C11 H11 119.5 . .
C12 C11 H11 119.5 . .
C7 C12 C11 119.6(6) . .
C7 C12 H12 120.2 . .
C11 C12 H12 120.2 . .
C18 C13 C14 118.5(6) . .
C18 C13 P1 122.2(5) . .
C14 C13 P1 119.1(4) . .
C13 C14 C15 120.5(6) . .
C13 C14 H14 119.8 . .
C15 C14 H14 119.8 . .
C16 C15 C14 119.8(7) . .
C16 C15 H15 120.1 . .
C14 C15 H15 120.1 . .
C15 C16 C17 120.6(6) . .
C15 C16 H16 119.7 . .
C17 C16 H16 119.7 . .
C16 C17 C18 120.5(7) . .
C16 C17 H17 119.8 . .
C18 C17 H17 119.8 . .
C13 C18 C17 120.2(7) . .
C13 C18 H18 119.9 . .
C17 C18 H18 119.9 . .
C24 C19 C20 121.1(5) . .
C24 C19 Sb1 124.1(4) . .
C20 C19 Sb1 114.8(4) . .
C19 C20 C21 118.8(5) . .
C19 C20 P2 121.2(4) . .
C21 C20 P2 120.0(4) . .
C22 C21 C20 119.8(5) . .
C22 C21 H21 120.1 . .
C20 C21 H21 120.1 . .
C21 C22 C23 120.8(5) . .
C21 C22 H22 119.6 . .
C23 C22 H22 119.6 . .
C22 C23 C24 120.4(5) . .
C22 C23 H23 119.8 . .
C24 C23 H23 119.8 . .
C19 C24 C23 119.2(5) . .
C19 C24 H24 120.4 . .
C23 C24 H24 120.4 . .
C26 C25 C30 119.6(5) . .
C26 C25 P2 118.8(4) . .
C30 C25 P2 121.3(5) . .
C25 C26 C27 120.3(6) . .
C25 C26 H26 119.9 . .
C27 C26 H26 119.9 . .
C28 C27 C26 119.5(6) . .
C28 C27 H27 120.3 . .
C26 C27 H27 120.3 . .
C29 C28 C27 120.8(6) . .
C29 C28 H28 119.6 . .
C27 C28 H28 119.6 . .
C28 C29 C30 120.9(6) . .
C28 C29 H29 119.6 . .
C30 C29 H29 119.6 . .
C29 C30 C25 119.0(6) . .
C29 C30 H30 120.5 . .
C25 C30 H30 120.5 . .
C36 C31 C32 119.1(6) . .
C36 C31 P2 117.7(5) . .
C32 C31 P2 123.2(5) . .
C31 C32 C33 119.6(7) . .
C31 C32 H32 120.2 . .
C33 C32 H32 120.2 . .
C34 C33 C32 120.8(7) . .
C34 C33 H33 119.6 . .
C32 C33 H33 119.6 . .
C35 C34 C33 119.3(7) . .
C35 C34 H34 120.3 . .
C33 C34 H34 120.3 . .
C34 C35 C36 121.2(8) . .
C34 C35 H35 119.4 . .
C36 C35 H35 119.4 . .
C31 C36 C35 119.9(7) . .
C31 C36 H36 120.0 . .
C35 C36 H36 120.0 . .
N101 C101 C102 163(2) . .
N101 C101 C103 163.5(18) . .
F203 C201 F201 110.4(11) . .
F203 C201 F202 98.7(12) . .
F201 C201 F202 100.0(11) . .
F203 C201 S201 118.1(10) . .
F201 C201 S201 118.8(10) . .
F202 C201 S201 107.1(8) . .
C101 C102 H10A 109.5 . .
C101 C102 H10B 109.5 . .
H10A C102 H10B 109.5 . .
C101 C102 H10C 109.5 . .
H10A C102 H10C 109.5 . .
H10B C102 H10C 109.5 . .
C101 C103 H10D 109.5 . .
C101 C103 H10E 109.5 . .
H10D C103 H10E 109.5 . .
C101 C103 H10F 109.5 . .
H10D C103 H10F 109.5 . .
H10E C103 H10F 109.5 . .
O206 S202 O205 114.3(4) . .
O206 S202 O204 115.3(4) . .
O205 S202 O204 113.8(3) . .
O206 S202 C202 103.6(4) . .
O205 S202 C202 103.6(3) . .
O204 S202 C202 104.3(4) . .
F206 C202 F205 107.2(7) . .
F206 C202 F204 107.7(7) . .
F205 C202 F204 107.1(7) . .
F206 C202 S202 112.5(6) . .
F205 C202 S202 111.1(6) . .
F204 C202 S202 111.0(6) . .

loop_
_geom_bond_atom_site_label_1
_geom_bond_atom_site_label_2
_geom_bond_distance
_geom_bond_site_symmetry_2
Pt1 N101 2.073(5) .
Pt1 P2 2.2889(15) .
Pt1 P1 2.2987(15) .
Pt1 Sb1 2.5312(7) .
Sb1 O1 1.942(4) .
Sb1 C1 2.135(5) .
Sb1 C19 2.135(5) .
Sb1 O1 2.253(5) 2_665
P1 C13 1.809(6) .
P1 C7 1.823(6) .
P1 C2 1.828(5) .
P2 C31 1.809(6) .
P2 C25 1.814(5) .
P2 C20 1.815(6) .
F203 C201 1.205(14) .
F202 C201 1.500(16) .
F201 C201 1.224(13) .
S201 O202 1.384(10) .
S201 O203 1.445(9) .
S201 O201 1.448(9) .
S201 C201 1.766(13) .
O1 Sb1 2.253(5) 2_665
O1 H1 1.22(12) .
N101 C101 1.156(8) .
C1 C6 1.393(8) .
C1 C2 1.407(7) .
C2 C3 1.402(7) .
C3 C4 1.381(8) .
C3 H3 0.9300 .
C4 C5 1.380(9) .
C4 H4 0.9300 .
C5 C6 1.371(8) .
C5 H5 0.9300 .
C6 H6 0.9300 .
C7 C8 1.365(9) .
C7 C12 1.387(8) .
C8 C9 1.391(9) .
C8 H8 0.9300 .
C9 C10 1.370(10) .
C9 H9 0.9300 .
C10 C11 1.352(10) .
C10 H10 0.9300 .
C11 C12 1.393(9) .
C11 H11 0.9300 .
C12 H12 0.9300 .
C13 C18 1.381(8) .
C13 C14 1.383(9) .
C14 C15 1.398(9) .
C14 H14 0.9300 .
C15 C16 1.346(10) .
C15 H15 0.9300 .
C16 C17 1.364(11) .
C16 H16 0.9300 .
C17 C18 1.384(9) .
C17 H17 0.9300 .
C18 H18 0.9300 .
C19 C24 1.387(8) .
C19 C20 1.396(8) .
C20 C21 1.419(8) .
C21 C22 1.372(8) .
C21 H21 0.9300 .
C22 C23 1.389(8) .
C22 H22 0.9300 .
C23 C24 1.392(8) .
C23 H23 0.9300 .
C24 H24 0.9300 .
C25 C26 1.387(8) .
C25 C30 1.399(8) .
C26 C27 1.390(8) .
C26 H26 0.9300 .
C27 C28 1.377(10) .
C27 H27 0.9300 .
C28 C29 1.363(10) .
C28 H28 0.9300 .
C29 C30 1.388(9) .
C29 H29 0.9300 .
C30 H30 0.9300 .
C31 C36 1.366(9) .
C31 C32 1.384(8) .
C32 C33 1.391(10) .
C32 H32 0.9300 .
C33 C34 1.355(11) .
C33 H33 0.9300 .
C34 C35 1.353(12) .
C34 H34 0.9300 .
C35 C36 1.385(10) .
C35 H35 0.9300 .
C36 H36 0.9300 .
C101 C102 1.48(2) .
C101 C103 1.50(2) .
C102 H10A 0.9600 .
C102 H10B 0.9600 .
C102 H10C 0.9600 .
C103 H10D 0.9600 .
C103 H10E 0.9600 .
C103 H10F 0.9600 .
F204 C202 1.361(9) .
S202 O206 1.428(5) .
S202 O205 1.427(5) .
S202 O204 1.447(6) .
S202 C202 1.785(8) .
F206 C202 1.313(9) .
F205 C202 1.345(9) .

loop_
_geom_torsion_atom_site_label_1
_geom_torsion_atom_site_label_2
_geom_torsion_atom_site_label_3
_geom_torsion_atom_site_label_4
_geom_torsion
C6 C1 C2 C3 -0.5(8)
Sb1 C1 C2 C3 174.5(4)
C6 C1 C2 P1 179.7(4)
Sb1 C1 C2 P1 -5.2(6)
C13 P1 C2 C3 84.3(5)
C7 P1 C2 C3 -28.6(5)
Pt1 P1 C2 C3 -150.4(4)
C13 P1 C2 C1 -95.9(4)
C7 P1 C2 C1 151.2(4)
Pt1 P1 C2 C1 29.4(5)
C1 C2 C3 C4 -1.0(8)
P1 C2 C3 C4 178.8(4)
C2 C3 C4 C5 1.4(9)
C3 C4 C5 C6 -0.3(9)
C4 C5 C6 C1 -1.2(9)
C2 C1 C6 C5 1.6(8)
Sb1 C1 C6 C5 -173.0(4)
C13 P1 C7 C8 -12.3(7)
C2 P1 C7 C8 101.2(6)
Pt1 P1 C7 C8 -139.6(6)
C13 P1 C7 C12 165.5(5)
C2 P1 C7 C12 -81.1(6)
Pt1 P1 C7 C12 38.2(6)
C12 C7 C8 C9 3.2(12)
P1 C7 C8 C9 -179.1(7)
C7 C8 C9 C10 -3.1(14)
C8 C9 C10 C11 3.0(14)
C9 C10 C11 C12 -3.0(13)
C8 C7 C12 C11 -3.1(11)
P1 C7 C12 C11 179.0(6)
C10 C11 C12 C7 3.1(13)
C7 P1 C13 C18 74.4(6)
C2 P1 C13 C18 -37.8(6)
Pt1 P1 C13 C18 -159.5(5)
C7 P1 C13 C14 -100.6(5)
C2 P1 C13 C14 147.1(5)
Pt1 P1 C13 C14 25.5(6)
C18 C13 C14 C15 0.3(10)
P1 C13 C14 C15 175.6(6)
C13 C14 C15 C16 0.3(12)
C14 C15 C16 C17 0.0(12)
C15 C16 C17 C18 -0.9(12)
C14 C13 C18 C17 -1.2(10)
P1 C13 C18 C17 -176.3(6)
C16 C17 C18 C13 1.6(12)
C24 C19 C20 C21 -0.1(8)
Sb1 C19 C20 C21 179.9(4)
C24 C19 C20 P2 -178.7(4)
Sb1 C19 C20 P2 1.3(6)
C31 P2 C20 C19 98.8(5)
C25 P2 C20 C19 -146.4(5)
Pt1 P2 C20 C19 -24.9(5)
C31 P2 C20 C21 -79.7(5)
C25 P2 C20 C21 35.0(6)
Pt1 P2 C20 C21 156.5(4)
C19 C20 C21 C22 0.3(9)
P2 C20 C21 C22 178.9(5)
C20 C21 C22 C23 -0.2(10)
C21 C22 C23 C24 -0.1(10)
C20 C19 C24 C23 -0.2(8)
Sb1 C19 C24 C23 179.9(4)
C22 C23 C24 C19 0.2(9)
C31 P2 C25 C26 165.4(4)
C20 P2 C25 C26 50.7(5)
Pt1 P2 C25 C26 -69.8(5)
C31 P2 C25 C30 -21.1(5)
C20 P2 C25 C30 -135.8(5)
Pt1 P2 C25 C30 103.7(5)
C30 C25 C26 C27 0.7(8)
P2 C25 C26 C27 174.3(4)
C25 C26 C27 C28 -1.3(9)
C26 C27 C28 C29 0.9(10)
C27 C28 C29 C30 0.2(11)
C28 C29 C30 C25 -0.8(10)
C26 C25 C30 C29 0.3(9)
P2 C25 C30 C29 -173.1(5)
C25 P2 C31 C36 85.7(6)
C20 P2 C31 C36 -160.8(6)
Pt1 P2 C31 C36 -38.5(6)
C25 P2 C31 C32 -95.4(5)
C20 P2 C31 C32 18.1(6)
Pt1 P2 C31 C32 140.4(5)
C36 C31 C32 C33 -1.3(10)
P2 C31 C32 C33 179.8(5)
C31 C32 C33 C34 0.3(10)
C32 C33 C34 C35 -0.2(12)
C33 C34 C35 C36 1.0(15)
C32 C31 C36 C35 2.1(12)
P2 C31 C36 C35 -179.0(8)
C34 C35 C36 C31 -2.0(16)
O202 S201 C201 F203 71.1(12)
O203 S201 C201 F203 -169.9(11)
O201 S201 C201 F203 -48.7(13)
O202 S201 C201 F201 -66.9(11)
O203 S201 C201 F201 52.2(12)
O201 S201 C201 F201 173.3(10)
O202 S201 C201 F202 -178.9(8)
O203 S201 C201 F202 -59.9(9)
O201 S201 C201 F202 61.3(9)
O206 S202 C202 F206 61.6(7)
O205 S202 C202 F206 -58.0(6)
O204 S202 C202 F206 -177.3(6)
O206 S202 C202 F205 -58.6(7)
O205 S202 C202 F205 -178.1(6)
O204 S202 C202 F205 62.5(7)
O206 S202 C202 F204 -177.7(6)
O205 S202 C202 F204 62.8(6)
O204 S202 C202 F204 -56.6(7)

loop_
_cod_changelog_entry_id
_cod_changelog_entry_author
_cod_changelog_entry_date
_cod_changelog_entry_text
1 'Vaitkus, Antanas' 2023-12-21T16:30:52+02:00
;
 Removed extra trailing star ('*') symbols from the '_shelx_hkl_checksum' data
 item value. This modification resulted in a correct checksum value.
;
